data_4124387
loop_
_publ_author_name
'Milner, Lucy M.'
'Pridmore, Natalie E.'
'Whitwood, Adrian C.'
'Lynam, Jason M.'
'Slattery, John M.'

_publ_section_title
;
 Outer-Sphere Electrophilic Fluorination of Organometallic Complexes.
;
_journal_issue 33
_journal_name_full 'Journal of the American Chemical Society'
_journal_page_first 10753
_journal_page_last 10759
_journal_paper_doi 10.1021/jacs.5b06547
_journal_volume 137
_journal_year 2015
_chemical_absolute_configuration ad
_chemical_formula_moiety 'C37 H29 F4 N P Ru, B F4'
_chemical_formula_sum 'C37 H29 B F8 N P Ru'
_chemical_formula_weight 782.46
_chemical_name_systematic
;
 ? 
;
_space_group_crystal_system monoclinic
_space_group_IT_number 4
_space_group_name_Hall 'P 2yb'
_space_group_name_H-M_alt 'P 1 21 1'
_symmetry_space_group_name_Hall 'P 2yb'
_symmetry_space_group_name_H-M 'P 1 21 1'
_atom_sites_solution_hydrogens geom
_atom_sites_solution_primary direct
_atom_sites_solution_secondary difmap
_audit_creation_date 2013-12-16
_audit_creation_method
;
Olex2 1.2
(compiled 2013.11.15 svn.r2834 for OlexSys, GUI svn.r4720)
;
_cell_angle_alpha 90.00
_cell_angle_beta 102.9459(18)
_cell_angle_gamma 90.00
_cell_formula_units_Z 2
_cell_length_a 9.34095(17)
_cell_length_b 17.7554(3)
_cell_length_c 9.85967(18)
_cell_measurement_reflns_used 11823
_cell_measurement_temperature 110.05(10)
_cell_measurement_theta_max 32.0350
_cell_measurement_theta_min 3.3940
_cell_volume 1593.68(5)
_computing_cell_refinement
;
CrysAlisPro, Agilent Technologies,
Version 1.171.36.28 (release 01-02-2013 CrysAlis171 .NET)
(compiled Feb  1 2013,16:14:44)
;
_computing_data_collection
;
CrysAlisPro, Agilent Technologies,
Version 1.171.36.28 (release 01-02-2013 CrysAlis171 .NET)
(compiled Feb  1 2013,16:14:44)
;
_computing_data_reduction
;
CrysAlisPro, Agilent Technologies,
Version 1.171.36.28 (release 01-02-2013 CrysAlis171 .NET)
(compiled Feb  1 2013,16:14:44)
;
_computing_molecular_graphics 'Olex2 (Dolomanov et al., 2009)'
_computing_publication_material 'Olex2 (Dolomanov et al., 2009)'
_computing_structure_refinement 'ShelXL (Sheldrick, 2008)'
_computing_structure_solution 'ShelXS (Sheldrick, 2008)'
_diffrn_ambient_temperature 110.05(10)
_diffrn_detector_area_resol_mean 16.1450
_diffrn_measured_fraction_theta_full 0.9986
_diffrn_measured_fraction_theta_max 0.928
_diffrn_measurement_device_type 'SuperNova, Single source at offset, Eos'
_diffrn_measurement_method '\w scans'
_diffrn_orient_matrix_UB_11 0.0563344000
_diffrn_orient_matrix_UB_12 0.0089598000
_diffrn_orient_matrix_UB_13 0.0589554000
_diffrn_orient_matrix_UB_21 -0.0379956000
_diffrn_orient_matrix_UB_22 -0.0201217000
_diffrn_orient_matrix_UB_23 0.0432125000
_diffrn_orient_matrix_UB_31 0.0381281000
_diffrn_orient_matrix_UB_32 -0.0333183000
_diffrn_orient_matrix_UB_33 -0.0103150000
_diffrn_radiation_monochromator mirror
_diffrn_radiation_type MoK\a
_diffrn_radiation_wavelength 0.7107
_diffrn_reflns_av_R_equivalents 0.0313
_diffrn_reflns_av_unetI/netI 0.0467
_diffrn_reflns_limit_h_max 13
_diffrn_reflns_limit_h_min -13
_diffrn_reflns_limit_k_max 26
_diffrn_reflns_limit_k_min -25
_diffrn_reflns_limit_l_max 13
_diffrn_reflns_limit_l_min -14
_diffrn_reflns_number 20566
_diffrn_reflns_theta_full 30.01
_diffrn_reflns_theta_max 32.33
_diffrn_reflns_theta_min 2.95
_diffrn_source 'SuperNova (Mo) X-ray Source'
_exptl_absorpt_coefficient_mu 0.619
_exptl_absorpt_correction_T_max 0.977
_exptl_absorpt_correction_T_min 0.937
_exptl_absorpt_correction_type analytical
_exptl_absorpt_process_details
;
CrysAlisPro, Agilent Technologies,
Version 1.171.36.28 (release 01-02-2013 CrysAlis171 .NET)
(compiled Feb  1 2013,16:14:44)
Analytical numeric absorption correction using a multifaceted crystal
            model based on expressions derived by R.C. Clark & J.S. Reid.
(Clark, R. C. & Reid, J. S. (1995). Acta Cryst. A51, 887-897)
;
_exptl_crystal_colour 'clear dark blue'
_exptl_crystal_colour_lustre clear
_exptl_crystal_colour_modifier dark
_exptl_crystal_colour_primary blue
_exptl_crystal_density_diffrn 1.631
_exptl_crystal_density_method 'not measured'
_exptl_crystal_description irregular
_exptl_crystal_F_000 788
_exptl_crystal_size_max 0.1405
_exptl_crystal_size_mid 0.064
_exptl_crystal_size_min 0.054
_refine_diff_density_max 0.522
_refine_diff_density_min -0.446
_refine_diff_density_rms 0.069
_refine_ls_abs_structure_details 'Flack H D (1983), Acta Cryst. A39, 876-881'
_refine_ls_abs_structure_Flack -0.028(14)
_refine_ls_extinction_method none
_refine_ls_goodness_of_fit_ref 1.035
_refine_ls_hydrogen_treatment mixed
_refine_ls_matrix_type full
_refine_ls_number_parameters 446
_refine_ls_number_reflns 10120
_refine_ls_number_restraints 1
_refine_ls_restrained_S_all 1.035
_refine_ls_R_factor_all 0.0322
_refine_ls_R_factor_gt 0.0291
_refine_ls_shift/su_max 0.002
_refine_ls_shift/su_mean 0.000
_refine_ls_structure_factor_coef Fsqd
_refine_ls_weighting_details 'calc w=1/[\s^2^(Fo^2^)+(0.0210P)^2^+0.2436P] where P=(Fo^2^+2Fc^2^)/3'
_refine_ls_weighting_scheme calc
_refine_ls_wR_factor_gt 0.0588
_refine_ls_wR_factor_ref 0.0606
_reflns_number_gt 9603
_reflns_number_total 10120
_reflns_threshold_expression >2sigma(I)
_cod_data_source_file ja5b06547_si_002.cif
_cod_data_source_block jml1390
_cod_database_code 4124387
_chemical_oxdiff_formula 'C37 H29 B1 F8 N1 P1 Ru1'
_chemical_oxdiff_usercomment 'Lucy's LucyM-107'
_reflns_odcompleteness_completeness 99.86
_reflns_odcompleteness_iscentric 1
_reflns_odcompleteness_theta 30.01
_olex2_refinement_description
;
;

loop_
_space_group_symop_id
_space_group_symop_operation_xyz
1 'x, y, z'
2 '-x, y+1/2, -z'

loop_
_atom_site_label
_atom_site_type_symbol
_atom_site_fract_x
_atom_site_fract_y
_atom_site_fract_z
_atom_site_U_iso_or_equiv
_atom_site_adp_type
_atom_site_occupancy
_atom_site_symmetry_multiplicity
_atom_site_calc_flag
_atom_site_refinement_flags_posn
C1 C 0.5146(2) 0.40861(12) 0.5684(2) 0.0189(4) Uani 1 1 d .
H1 H 0.4287 0.3888 0.5087 0.023 Uiso 1 1 calc R
C2 C 0.6533(2) 0.37243(11) 0.6017(2) 0.0181(4) Uani 1 1 d .
H2 H 0.6777 0.3256 0.5662 0.022 Uiso 1 1 calc R
C3 C 0.7480(2) 0.41899(12) 0.6971(2) 0.0194(4) Uani 1 1 d .
H3 H 0.8478 0.4085 0.7390 0.023 Uiso 1 1 calc R
C4 C 0.6688(2) 0.48455(12) 0.7203(2) 0.0191(4) Uani 1 1 d .
H4 H 0.7063 0.5252 0.7806 0.023 Uiso 1 1 calc R
C5 C 0.5235(2) 0.47838(12) 0.6372(2) 0.0181(4) Uani 1 1 d .
H5 H 0.4471 0.5145 0.6297 0.022 Uiso 1 1 calc R
C6 C 0.5186(2) 0.44587(11) 0.9617(2) 0.0140(4) Uani 1 1 d .
C7 C 0.4478(2) 0.51626(12) 0.9610(2) 0.0173(4) Uani 1 1 d .
H7 H 0.4215 0.5437 0.8764 0.021 Uiso 1 1 calc R
C8 C 0.4164(3) 0.54579(13) 1.0789(2) 0.0223(5) Uani 1 1 d .
H8 H 0.3692 0.5934 1.0752 0.027 Uiso 1 1 calc R
C9 C 0.4529(3) 0.50670(15) 1.2052(2) 0.0262(5) Uani 1 1 d .
H9 H 0.4255 0.5254 1.2860 0.031 Uiso 1 1 calc R
C10 C 0.5286(2) 0.44127(14) 1.2085(2) 0.0217(4) Uani 1 1 d .
H10 H 0.5586 0.4145 1.2935 0.026 Uiso 1 1 calc R
C11 C 0.6601(2) 0.35155(12) 1.0996(2) 0.0164(4) Uani 1 1 d .
H11 H 0.627(2) 0.3126(12) 1.161(2) 0.007(5) Uiso 1 1 d .
C12 C 0.6704(2) 0.32750(11) 0.9554(2) 0.0142(4) Uani 1 1 d .
C13 C 0.7675(2) 0.26183(11) 0.9569(2) 0.0148(4) Uani 1 1 d .
C14 C 0.8374(3) 0.22693(13) 1.0825(2) 0.0209(5) Uani 1 1 d .
H14 H 0.8284 0.2485 1.1683 0.025 Uiso 1 1 calc R
C15 C 0.9191(2) 0.16193(12) 1.0832(2) 0.0223(5) Uani 1 1 d .
H15 H 0.9644 0.1389 1.1690 0.027 Uiso 1 1 calc R
C16 C 0.9348(2) 0.13050(12) 0.9593(2) 0.0181(4) Uani 1 1 d .
C17 C 0.8691(2) 0.16437(12) 0.8336(2) 0.0199(4) Uani 1 1 d .
H17 H 0.8816 0.1435 0.7482 0.024 Uiso 1 1 calc R
C18 C 0.7857(2) 0.22846(12) 0.8336(2) 0.0180(4) Uani 1 1 d .
H18 H 0.7392 0.2506 0.7472 0.022 Uiso 1 1 calc R
C19 C 1.0194(3) 0.05916(13) 0.9621(3) 0.0231(5) Uani 1 1 d .
C20 C 0.3401(2) 0.22797(10) 0.7148(2) 0.0129(4) Uani 1 1 d .
C21 C 0.4155(2) 0.21150(11) 0.6124(2) 0.0170(4) Uani 1 1 d .
H21 H 0.4876 0.2456 0.5946 0.020 Uiso 1 1 calc R
C22 C 0.3864(2) 0.14563(12) 0.5360(2) 0.0197(4) Uani 1 1 d .
H22 H 0.4385 0.1344 0.4661 0.024 Uiso 1 1 calc R
C23 C 0.2811(3) 0.09630(13) 0.5621(3) 0.0221(5) Uani 1 1 d .
H23 H 0.2590 0.0517 0.5081 0.026 Uiso 1 1 calc R
C24 C 0.2083(3) 0.11157(12) 0.6659(3) 0.0231(5) Uani 1 1 d .
H24 H 0.1376 0.0770 0.6846 0.028 Uiso 1 1 calc R
C25 C 0.2375(2) 0.17696(12) 0.7428(2) 0.0187(4) Uani 1 1 d .
H25 H 0.1877 0.1871 0.8149 0.022 Uiso 1 1 calc R
C26 C 0.2951(2) 0.30745(11) 0.9532(2) 0.0149(4) Uani 1 1 d .
C27 C 0.3686(2) 0.25252(12) 1.0430(2) 0.0184(4) Uani 1 1 d .
H27 H 0.4401 0.2217 1.0153 0.022 Uiso 1 1 calc R
C28 C 0.3376(3) 0.24277(13) 1.1727(2) 0.0234(5) Uani 1 1 d .
H28 H 0.3879 0.2052 1.2340 0.028 Uiso 1 1 calc R
C29 C 0.2336(3) 0.28751(15) 1.2134(2) 0.0266(5) Uani 1 1 d .
H29 H 0.2127 0.2807 1.3025 0.032 Uiso 1 1 calc R
C30 C 0.1604(3) 0.34197(14) 1.1250(3) 0.0255(5) Uani 1 1 d .
H30 H 0.0889 0.3726 1.1532 0.031 Uiso 1 1 calc R
C31 C 0.1911(2) 0.35212(12) 0.9944(2) 0.0192(4) Uani 1 1 d .
H31 H 0.1406 0.3898 0.9335 0.023 Uiso 1 1 calc R
C32 C 0.1926(2) 0.36656(11) 0.6707(2) 0.0121(4) Uani 1 1 d .
C33 C 0.0958(2) 0.32464(12) 0.5713(2) 0.0174(4) Uani 1 1 d .
H33 H 0.1041 0.2713 0.5707 0.021 Uiso 1 1 calc R
C34 C -0.0125(3) 0.35999(13) 0.4731(2) 0.0188(5) Uani 1 1 d .
H34 H -0.0771 0.3308 0.4049 0.023 Uiso 1 1 calc R
C35 C -0.0272(3) 0.43671(13) 0.4737(3) 0.0189(5) Uani 1 1 d .
H35 H -0.1011 0.4607 0.4054 0.023 Uiso 1 1 calc R
C36 C 0.0657(2) 0.47940(13) 0.5738(2) 0.0196(5) Uani 1 1 d .
H36 H 0.0545 0.5325 0.5754 0.024 Uiso 1 1 calc R
C37 C 0.1748(2) 0.44441(12) 0.6716(2) 0.0173(4) Uani 1 1 d .
H37 H 0.2384 0.4738 0.7401 0.021 Uiso 1 1 calc R
F1 F 0.79742(12) 0.37948(9) 1.16938(12) 0.0226(3) Uani 1 1 d .
F2 F 1.16387(16) 0.07095(8) 0.97954(17) 0.0308(3) Uani 1 1 d .
F3 F 0.97875(18) 0.01986(8) 0.84412(16) 0.0340(4) Uani 1 1 d .
F4 F 1.00407(16) 0.01359(8) 1.06571(16) 0.0301(3) Uani 1 1 d .
N1 N 0.56129(19) 0.41423(9) 1.09096(18) 0.0156(3) Uani 1 1 d .
P1 P 0.34834(5) 0.32222(3) 0.78848(5) 0.01098(9) Uani 1 1 d .
Ru1 Ru 0.566415(14) 0.388150(9) 0.804549(13) 0.01084(3) Uani 1 1 d .
B1 B 0.2590(3) 0.67382(16) 0.5985(3) 0.0218(6) Uani 1 1 d .
F5 F 0.11130(15) 0.67605(8) 0.59811(16) 0.0306(3) Uani 1 1 d .
F6 F 0.31841(18) 0.74652(8) 0.62556(19) 0.0406(4) Uani 1 1 d .
F7 F 0.33163(19) 0.62746(9) 0.70434(17) 0.0407(4) Uani 1 1 d .
F8 F 0.28012(19) 0.64968(14) 0.47366(18) 0.0587(6) Uani 1 1 d .

loop_
_atom_site_aniso_label
_atom_site_aniso_U_11
_atom_site_aniso_U_22
_atom_site_aniso_U_33
_atom_site_aniso_U_23
_atom_site_aniso_U_13
_atom_site_aniso_U_12
C1 0.0214(9) 0.0244(11) 0.0102(8) 0.0045(7) 0.0022(7) -0.0033(8)
C2 0.0244(10) 0.0174(11) 0.0151(9) 0.0014(7) 0.0102(7) -0.0013(7)
C3 0.0153(9) 0.0254(10) 0.0181(10) 0.0050(8) 0.0052(8) -0.0033(8)
C4 0.0249(10) 0.0168(9) 0.0170(10) 0.0009(8) 0.0078(8) -0.0072(8)
C5 0.0228(10) 0.0176(9) 0.0156(10) 0.0071(7) 0.0075(8) 0.0012(8)
C6 0.0117(8) 0.0165(9) 0.0128(9) -0.0006(7) 0.0008(7) -0.0032(7)
C7 0.0162(9) 0.0173(9) 0.0165(10) -0.0017(7) -0.0003(7) -0.0005(8)
C8 0.0183(10) 0.0219(11) 0.0251(12) -0.0095(9) 0.0011(9) 0.0010(9)
C9 0.0271(12) 0.0321(13) 0.0195(11) -0.0092(9) 0.0052(9) 0.0003(10)
C10 0.0214(10) 0.0295(11) 0.0135(10) -0.0031(8) 0.0027(8) 0.0001(9)
C11 0.0138(9) 0.0214(10) 0.0125(9) 0.0018(8) 0.0002(7) 0.0002(8)
C12 0.0126(8) 0.0165(9) 0.0129(9) 0.0010(7) 0.0017(7) -0.0025(7)
C13 0.0129(9) 0.0166(9) 0.0144(9) 0.0038(7) 0.0018(7) 0.0004(7)
C14 0.0225(11) 0.0202(10) 0.0178(11) 0.0027(8) 0.0001(9) 0.0018(9)
C15 0.0240(10) 0.0206(10) 0.0195(11) 0.0060(8) -0.0011(8) 0.0036(9)
C16 0.0146(9) 0.0167(9) 0.0229(11) 0.0040(8) 0.0042(8) -0.0004(8)
C17 0.0207(10) 0.0214(10) 0.0194(10) 0.0033(8) 0.0079(8) 0.0037(8)
C18 0.0174(9) 0.0219(10) 0.0145(10) 0.0036(8) 0.0031(7) 0.0035(8)
C19 0.0202(10) 0.0214(11) 0.0282(12) 0.0058(9) 0.0065(9) 0.0027(9)
C20 0.0152(9) 0.0104(8) 0.0126(9) -0.0006(7) 0.0019(7) 0.0008(7)
C21 0.0180(9) 0.0148(9) 0.0186(10) 0.0000(7) 0.0048(8) -0.0022(8)
C22 0.0236(10) 0.0179(10) 0.0198(11) -0.0031(8) 0.0097(8) -0.0008(8)
C23 0.0295(12) 0.0163(10) 0.0206(12) -0.0069(9) 0.0064(10) -0.0053(9)
C24 0.0289(12) 0.0151(10) 0.0288(12) -0.0040(8) 0.0142(10) -0.0078(9)
C25 0.0220(10) 0.0171(9) 0.0193(10) -0.0017(8) 0.0096(8) -0.0032(8)
C26 0.0147(9) 0.0177(9) 0.0118(9) -0.0011(7) 0.0021(7) -0.0032(7)
C27 0.0173(10) 0.0202(10) 0.0172(11) 0.0027(8) 0.0031(8) 0.0002(8)
C28 0.0245(11) 0.0283(12) 0.0165(11) 0.0063(9) 0.0027(8) -0.0014(9)
C29 0.0293(12) 0.0362(13) 0.0172(11) 0.0011(9) 0.0113(9) -0.0073(10)
C30 0.0261(11) 0.0316(12) 0.0231(12) -0.0027(9) 0.0144(9) 0.0013(10)
C31 0.0185(10) 0.0194(10) 0.0202(10) 0.0007(8) 0.0053(8) 0.0006(8)
C32 0.0109(8) 0.0128(9) 0.0114(8) 0.0008(6) -0.0002(6) 0.0011(6)
C33 0.0188(10) 0.0139(9) 0.0177(10) -0.0001(8) 0.0003(8) 0.0009(8)
C34 0.0177(10) 0.0217(10) 0.0141(10) -0.0002(8) -0.0025(8) 0.0008(8)
C35 0.0157(10) 0.0196(11) 0.0195(11) 0.0024(8) 0.0000(8) 0.0045(9)
C36 0.0177(10) 0.0148(10) 0.0240(11) 0.0029(8) -0.0001(8) 0.0012(8)
C37 0.0151(9) 0.0122(9) 0.0219(11) 0.0003(8) -0.0017(8) -0.0002(8)
F1 0.0165(5) 0.0287(8) 0.0180(5) -0.0028(6) -0.0058(4) 0.0000(6)
F2 0.0187(7) 0.0315(8) 0.0431(9) 0.0129(7) 0.0089(7) 0.0074(6)
F3 0.0417(9) 0.0229(7) 0.0353(9) -0.0020(6) 0.0044(7) 0.0089(7)
F4 0.0328(8) 0.0213(7) 0.0392(9) 0.0140(6) 0.0141(7) 0.0058(6)
N1 0.0156(8) 0.0177(7) 0.0128(8) -0.0018(6) 0.0016(6) -0.0007(6)
P1 0.0113(2) 0.0106(2) 0.0104(2) 0.00020(17) 0.00109(17) -0.00030(18)
Ru1 0.01096(5) 0.01187(6) 0.00915(6) 0.00095(7) 0.00110(4) -0.00082(7)
B1 0.0237(13) 0.0209(12) 0.0196(13) 0.0023(10) 0.0021(10) 0.0040(10)
F5 0.0241(7) 0.0305(7) 0.0372(9) -0.0017(6) 0.0071(6) -0.0018(6)
F6 0.0334(9) 0.0291(8) 0.0530(11) 0.0137(7) -0.0033(8) -0.0100(7)
F7 0.0492(10) 0.0301(8) 0.0370(9) 0.0137(7) -0.0028(7) 0.0133(8)
F8 0.0362(9) 0.1153(18) 0.0258(9) -0.0233(10) 0.0092(7) -0.0048(11)

loop_
_atom_type_symbol
_atom_type_description
_atom_type_scat_dispersion_real
_atom_type_scat_dispersion_imag
_atom_type_scat_source
C C 0.0033 0.0016 'International Tables Vol C Tables 4.2.6.8 and 6.1.1.4'
H H 0.0000 0.0000 'International Tables Vol C Tables 4.2.6.8 and 6.1.1.4'
B B 0.0013 0.0007 'International Tables Vol C Tables 4.2.6.8 and 6.1.1.4'
F F 0.0171 0.0103 'International Tables Vol C Tables 4.2.6.8 and 6.1.1.4'
N N 0.0061 0.0033 'International Tables Vol C Tables 4.2.6.8 and 6.1.1.4'
P P 0.1023 0.0942 'International Tables Vol C Tables 4.2.6.8 and 6.1.1.4'
Ru Ru -1.2594 0.8363 'International Tables Vol C Tables 4.2.6.8 and 6.1.1.4'

loop_
_exptl_crystal_face_index_h
_exptl_crystal_face_index_k
_exptl_crystal_face_index_l
_exptl_crystal_face_perp_dist
_exptl_oxdiff_crystal_face_indexfrac_h
_exptl_oxdiff_crystal_face_indexfrac_k
_exptl_oxdiff_crystal_face_indexfrac_l
_exptl_oxdiff_crystal_face_x
_exptl_oxdiff_crystal_face_y
_exptl_oxdiff_crystal_face_z
0 0 -1 0.0604 0.0006 0.0007 -0.9947 -0.0586 -0.0430 0.0103
1 -2 0 0.0258 0.9976 -1.9920 -0.0007 0.0383 0.0021 0.1044
-1 2 0 0.0288 -0.9976 1.9920 0.0007 -0.0383 -0.0021 -0.1044
-1 -1 0 0.0295 -0.9954 -0.9935 -0.0017 -0.0651 0.0577 -0.0048
0 -1 1 0.0492 0.0002 -0.9959 0.9939 0.0497 0.0630 0.0229
1 1 0 0.0125 0.9954 0.9935 0.0017 0.0651 -0.0577 0.0048
0 1 0 0.0213 -0.0007 0.9952 0.0008 0.0089 -0.0200 -0.0332

loop_
_geom_angle_atom_site_label_1
_geom_angle_atom_site_label_2
_geom_angle_atom_site_label_3
_geom_angle
C2 C1 H1 125.2
C2 C1 Ru1 73.70(11)
C5 C1 H1 125.2
C5 C1 C2 109.58(18)
C5 C1 Ru1 70.97(11)
Ru1 C1 H1 121.7
C1 C2 H2 126.5
C1 C2 Ru1 70.71(12)
C3 C2 C1 107.10(18)
C3 C2 H2 126.5
C3 C2 Ru1 69.15(12)
Ru1 C2 H2 125.3
C2 C3 H3 125.8
C2 C3 C4 108.44(18)
C2 C3 Ru1 75.26(12)
C4 C3 H3 125.8
C4 C3 Ru1 69.61(12)
Ru1 C3 H3 121.0
C3 C4 H4 126.1
C3 C4 Ru1 73.24(12)
C5 C4 C3 107.86(19)
C5 C4 H4 126.1
C5 C4 Ru1 73.74(12)
Ru1 C4 H4 118.9
C1 C5 C4 106.95(19)
C1 C5 H5 126.5
C1 C5 Ru1 73.18(11)
C4 C5 H5 126.5
C4 C5 Ru1 69.24(11)
Ru1 C5 H5 122.7
C7 C6 Ru1 129.63(15)
N1 C6 C7 113.96(18)
N1 C6 Ru1 116.40(14)
C6 C7 H7 119.2
C8 C7 C6 121.6(2)
C8 C7 H7 119.2
C7 C8 H8 119.6
C7 C8 C9 120.7(2)
C9 C8 H8 119.6
C8 C9 H9 121.0
C10 C9 C8 117.9(2)
C10 C9 H9 121.0
C9 C10 H10 120.0
N1 C10 C9 120.0(2)
N1 C10 H10 120.0
C12 C11 H11 117.7(13)
F1 C11 H11 108.3(12)
F1 C11 C12 108.52(16)
F1 C11 N1 105.07(16)
N1 C11 H11 106.7(13)
N1 C11 C12 109.85(16)
C11 C12 Ru1 116.39(14)
C13 C12 C11 112.57(17)
C13 C12 Ru1 130.96(15)
C14 C13 C12 121.3(2)
C18 C13 C12 121.44(17)
C18 C13 C14 117.11(19)
C13 C14 H14 119.4
C15 C14 C13 121.3(2)
C15 C14 H14 119.4
C14 C15 H15 120.0
C16 C15 C14 120.1(2)
C16 C15 H15 120.0
C15 C16 C17 120.1(2)
C15 C16 C19 119.26(19)
C17 C16 C19 120.7(2)
C16 C17 H17 120.2
C18 C17 C16 119.5(2)
C18 C17 H17 120.2
C13 C18 H18 119.0
C17 C18 C13 121.98(19)
C17 C18 H18 119.0
F2 C19 C16 112.62(19)
F3 C19 C16 112.47(19)
F3 C19 F2 106.0(2)
F4 C19 C16 112.5(2)
F4 C19 F2 105.89(18)
F4 C19 F3 106.93(18)
C21 C20 C25 119.52(18)
C21 C20 P1 120.13(15)
C25 C20 P1 119.32(16)
C20 C21 H21 119.8
C22 C21 C20 120.31(19)
C22 C21 H21 119.8
C21 C22 H22 120.2
C23 C22 C21 119.7(2)
C23 C22 H22 120.2
C22 C23 H23 119.9
C24 C23 C22 120.2(2)
C24 C23 H23 119.9
C23 C24 H24 119.9
C23 C24 C25 120.3(2)
C25 C24 H24 119.9
C20 C25 H25 120.0
C24 C25 C20 120.0(2)
C24 C25 H25 120.0
C27 C26 P1 118.31(17)
C31 C26 C27 119.6(2)
C31 C26 P1 121.96(16)
C26 C27 H27 120.0
C28 C27 C26 120.0(2)
C28 C27 H27 120.0
C27 C28 H28 119.9
C29 C28 C27 120.1(2)
C29 C28 H28 119.9
C28 C29 H29 119.9
C30 C29 C28 120.1(2)
C30 C29 H29 119.9
C29 C30 H30 120.0
C29 C30 C31 120.0(2)
C31 C30 H30 120.0
C26 C31 C30 120.1(2)
C26 C31 H31 120.0
C30 C31 H31 120.0
C33 C32 C37 118.43(18)
C33 C32 P1 121.15(15)
C37 C32 P1 120.23(15)
C32 C33 H33 119.7
C34 C33 C32 120.5(2)
C34 C33 H33 119.7
C33 C34 H34 119.8
C35 C34 C33 120.4(2)
C35 C34 H34 119.8
C34 C35 H35 120.0
C34 C35 C36 120.0(2)
C36 C35 H35 120.0
C35 C36 H36 120.1
C37 C36 C35 119.8(2)
C37 C36 H36 120.1
C32 C37 H37 119.6
C36 C37 C32 120.8(2)
C36 C37 H37 119.6
C6 N1 C11 115.00(17)
C10 N1 C6 125.36(18)
C10 N1 C11 119.36(17)
C20 P1 C26 103.18(9)
C20 P1 C32 100.74(9)
C20 P1 Ru1 116.67(7)
C26 P1 C32 106.95(9)
C26 P1 Ru1 114.97(6)
C32 P1 Ru1 112.83(7)
C1 Ru1 C2 35.58(7)
C1 Ru1 P1 91.61(5)
C3 Ru1 C1 59.78(8)
C3 Ru1 C2 35.59(7)
C3 Ru1 C5 61.12(8)
C3 Ru1 P1 145.98(6)
C4 Ru1 C1 60.53(8)
C4 Ru1 C2 60.59(7)
C4 Ru1 C3 37.16(8)
C4 Ru1 C5 37.02(8)
C4 Ru1 P1 144.16(6)
C5 Ru1 C1 35.84(7)
C5 Ru1 C2 60.06(7)
C5 Ru1 P1 107.25(6)
C6 Ru1 C1 132.40(8)
C6 Ru1 C2 155.38(7)
C6 Ru1 C3 124.27(8)
C6 Ru1 C4 94.88(8)
C6 Ru1 C5 99.71(8)
C6 Ru1 P1 88.08(6)
C12 Ru1 C1 146.17(8)
C12 Ru1 C2 112.61(8)
C12 Ru1 C3 101.35(8)
C12 Ru1 C4 122.68(8)
C12 Ru1 C5 159.63(8)
C12 Ru1 C6 81.26(8)
C12 Ru1 P1 93.11(6)
P1 Ru1 C2 110.39(5)
F5 B1 F6 109.0(2)
F5 B1 F7 110.0(2)
F7 B1 F6 107.3(2)
F8 B1 F5 110.8(2)
F8 B1 F6 109.2(2)
F8 B1 F7 110.5(2)

loop_
_geom_bond_atom_site_label_1
_geom_bond_atom_site_label_2
_geom_bond_distance
C1 H1 0.9500
C1 C2 1.417(3)
C1 C5 1.406(3)
C1 Ru1 2.299(2)
C2 H2 0.9500
C2 C3 1.407(3)
C2 Ru1 2.338(2)
C3 H3 0.9500
C3 C4 1.425(3)
C3 Ru1 2.259(2)
C4 H4 0.9500
C4 C5 1.424(3)
C4 Ru1 2.211(2)
C5 H5 0.9500
C5 Ru1 2.270(2)
C6 C7 1.413(3)
C6 N1 1.368(2)
C6 Ru1 1.990(2)
C7 H7 0.9500
C7 C8 1.366(3)
C8 H8 0.9500
C8 C9 1.399(3)
C9 H9 0.9500
C9 C10 1.357(3)
C10 H10 0.9500
C10 N1 1.351(3)
C11 H11 1.01(2)
C11 C12 1.508(3)
C11 F1 1.403(2)
C11 N1 1.436(3)
C12 C13 1.475(3)
C12 Ru1 1.9156(19)
C13 C14 1.408(3)
C13 C18 1.396(3)
C14 H14 0.9500
C14 C15 1.382(3)
C15 H15 0.9500
C15 C16 1.380(3)
C16 C17 1.391(3)
C16 C19 1.490(3)
C17 H17 0.9500
C17 C18 1.379(3)
C18 H18 0.9500
C19 F2 1.339(3)
C19 F3 1.336(3)
C19 F4 1.336(3)
C20 C21 1.386(3)
C20 C25 1.390(3)
C20 P1 1.8190(19)
C21 H21 0.9500
C21 C22 1.385(3)
C22 H22 0.9500
C22 C23 1.383(3)
C23 H23 0.9500
C23 C24 1.377(3)
C24 H24 0.9500
C24 C25 1.380(3)
C25 H25 0.9500
C26 C27 1.391(3)
C26 C31 1.384(3)
C26 P1 1.821(2)
C27 H27 0.9500
C27 C28 1.384(3)
C28 H28 0.9500
C28 C29 1.382(4)
C29 H29 0.9500
C29 C30 1.377(4)
C30 H30 0.9500
C30 C31 1.392(3)
C31 H31 0.9500
C32 C33 1.391(3)
C32 C37 1.392(3)
C32 P1 1.8244(19)
C33 H33 0.9500
C33 C34 1.384(3)
C34 H34 0.9500
C34 C35 1.369(3)
C35 H35 0.9500
C35 C36 1.385(3)
C36 H36 0.9500
C36 C37 1.383(3)
C37 H37 0.9500
P1 Ru1 2.3238(5)
B1 F5 1.379(3)
B1 F6 1.407(3)
B1 F7 1.382(3)
B1 F8 1.359(3)

loop_
_geom_torsion_atom_site_label_1
_geom_torsion_atom_site_label_2
_geom_torsion_atom_site_label_3
_geom_torsion_atom_site_label_4
_geom_torsion
C1 C2 C3 C4 -1.3(2)
C1 C2 C3 Ru1 60.86(14)
C1 C2 Ru1 C3 -117.81(16)
C1 C2 Ru1 C4 -79.47(13)
C1 C2 Ru1 C5 -36.61(12)
C1 C2 Ru1 C6 -74.4(2)
C1 C2 Ru1 C12 164.64(12)
C1 C2 Ru1 P1 62.08(11)
C1 C5 Ru1 C2 36.34(12)
C1 C5 Ru1 C3 77.40(14)
C1 C5 Ru1 C4 116.12(19)
C1 C5 Ru1 C6 -158.68(13)
C1 C5 Ru1 C12 110.3(2)
C1 C5 Ru1 P1 -67.67(13)
C2 C1 C5 C4 -2.7(2)
C2 C1 C5 Ru1 -64.04(14)
C2 C1 Ru1 C3 36.56(11)
C2 C1 Ru1 C4 79.66(13)
C2 C1 Ru1 C5 118.05(17)
C2 C1 Ru1 C6 147.08(12)
C2 C1 Ru1 C12 -26.05(19)
C2 C1 Ru1 P1 -124.05(11)
C2 C3 C4 C5 -0.4(2)
C2 C3 C4 Ru1 65.79(15)
C2 C3 Ru1 C1 -36.56(11)
C2 C3 Ru1 C4 -116.54(17)
C2 C3 Ru1 C5 -77.96(13)
C2 C3 Ru1 C6 -159.75(11)
C2 C3 Ru1 C12 113.16(12)
C2 C3 Ru1 P1 -0.18(18)
C3 C2 Ru1 C1 117.81(16)
C3 C2 Ru1 C4 38.34(12)
C3 C2 Ru1 C5 81.20(13)
C3 C2 Ru1 C6 43.4(2)
C3 C2 Ru1 C12 -77.55(13)
C3 C2 Ru1 P1 179.89(11)
C3 C4 C5 C1 1.9(2)
C3 C4 C5 Ru1 65.82(14)
C3 C4 Ru1 C1 -77.79(13)
C3 C4 Ru1 C2 -36.70(12)
C3 C4 Ru1 C5 -114.94(18)
C3 C4 Ru1 C6 145.40(13)
C3 C4 Ru1 C12 62.67(15)
C3 C4 Ru1 P1 -121.13(12)
C4 C3 Ru1 C1 79.98(13)
C4 C3 Ru1 C2 116.54(17)
C4 C3 Ru1 C5 38.58(12)
C4 C3 Ru1 C6 -43.21(15)
C4 C3 Ru1 C12 -130.30(13)
C4 C3 Ru1 P1 116.35(13)
C4 C5 Ru1 C1 -116.12(19)
C4 C5 Ru1 C2 -79.77(14)
C4 C5 Ru1 C3 -38.72(13)
C4 C5 Ru1 C6 85.21(14)
C4 C5 Ru1 C12 -5.8(3)
C4 C5 Ru1 P1 176.21(11)
C5 C1 C2 C3 2.5(2)
C5 C1 C2 Ru1 62.32(14)
C5 C1 Ru1 C2 -118.05(17)
C5 C1 Ru1 C3 -81.48(14)
C5 C1 Ru1 C4 -38.39(13)
C5 C1 Ru1 C6 29.04(17)
C5 C1 Ru1 C12 -144.10(15)
C5 C1 Ru1 P1 117.90(12)
C5 C4 Ru1 C1 37.15(12)
C5 C4 Ru1 C2 78.23(13)
C5 C4 Ru1 C3 114.94(18)
C5 C4 Ru1 C6 -99.67(13)
C5 C4 Ru1 C12 177.60(13)
C5 C4 Ru1 P1 -6.19(19)
C6 C7 C8 C9 -0.4(3)
C7 C6 N1 C10 6.6(3)
C7 C6 N1 C11 -167.25(17)
C7 C6 Ru1 C1 -4.4(2)
C7 C6 Ru1 C2 45.0(3)
C7 C6 Ru1 C3 73.9(2)
C7 C6 Ru1 C4 49.41(19)
C7 C6 Ru1 C5 12.4(2)
C7 C6 Ru1 C12 171.76(19)
C7 C6 Ru1 P1 -94.80(18)
C7 C8 C9 C10 4.2(4)
C8 C9 C10 N1 -2.6(3)
C9 C10 N1 C6 -3.0(3)
C9 C10 N1 C11 170.5(2)
C11 C12 C13 C14 1.2(3)
C11 C12 C13 C18 176.63(19)
C11 C12 Ru1 C1 176.14(13)
C11 C12 Ru1 C2 160.07(14)
C11 C12 Ru1 C3 124.64(15)
C11 C12 Ru1 C4 91.46(16)
C11 C12 Ru1 C5 95.6(3)
C11 C12 Ru1 C6 1.26(15)
C11 C12 Ru1 P1 -86.31(14)
C12 C11 N1 C6 -10.3(2)
C12 C11 N1 C10 175.51(19)
C12 C13 C14 C15 174.9(2)
C12 C13 C18 C17 -176.1(2)
C13 C12 Ru1 C1 -0.4(3)
C13 C12 Ru1 C2 -16.4(2)
C13 C12 Ru1 C3 -51.86(19)
C13 C12 Ru1 C4 -85.0(2)
C13 C12 Ru1 C5 -80.9(3)
C13 C12 Ru1 C6 -175.24(19)
C13 C12 Ru1 P1 97.18(18)
C13 C14 C15 C16 0.8(3)
C14 C13 C18 C17 -0.4(3)
C14 C15 C16 C17 0.3(3)
C14 C15 C16 C19 -178.1(2)
C15 C16 C17 C18 -1.4(3)
C15 C16 C19 F2 -85.7(3)
C15 C16 C19 F3 154.7(2)
C15 C16 C19 F4 33.9(3)
C16 C17 C18 C13 1.5(3)
C17 C16 C19 F2 95.9(3)
C17 C16 C19 F3 -23.7(3)
C17 C16 C19 F4 -144.5(2)
C18 C13 C14 C15 -0.8(3)
C19 C16 C17 C18 177.0(2)
C20 C21 C22 C23 0.2(3)
C20 P1 Ru1 C1 73.60(9)
C20 P1 Ru1 C2 42.65(9)
C20 P1 Ru1 C3 42.76(13)
C20 P1 Ru1 C4 110.31(12)
C20 P1 Ru1 C5 106.41(9)
C20 P1 Ru1 C6 -154.02(9)
C20 P1 Ru1 C12 -72.88(10)
C21 C20 C25 C24 -2.0(3)
C21 C20 P1 C26 -159.75(16)
C21 C20 P1 C32 89.81(17)
C21 C20 P1 Ru1 -32.68(18)
C21 C22 C23 C24 -1.7(4)
C22 C23 C24 C25 1.3(4)
C23 C24 C25 C20 0.5(4)
C25 C20 C21 C22 1.7(3)
C25 C20 P1 C26 31.91(18)
C25 C20 P1 C32 -78.52(18)
C25 C20 P1 Ru1 158.98(14)
C26 C27 C28 C29 0.0(3)
C26 P1 Ru1 C1 -165.38(9)
C26 P1 Ru1 C2 163.67(9)
C26 P1 Ru1 C3 163.78(12)
C26 P1 Ru1 C4 -128.67(12)
C26 P1 Ru1 C5 -132.57(10)
C26 P1 Ru1 C6 -33.00(9)
C26 P1 Ru1 C12 48.13(10)
C27 C26 C31 C30 0.0(3)
C27 C26 P1 C20 51.96(18)
C27 C26 P1 C32 157.71(16)
C27 C26 P1 Ru1 -76.17(17)
C27 C28 C29 C30 0.0(4)
C28 C29 C30 C31 -0.1(4)
C29 C30 C31 C26 0.1(3)
C31 C26 C27 C28 0.0(3)
C31 C26 P1 C20 -132.13(18)
C31 C26 P1 C32 -26.4(2)
C31 C26 P1 Ru1 99.74(17)
C32 C33 C34 C35 -0.9(4)
C32 P1 Ru1 C1 -42.35(9)
C32 P1 Ru1 C2 -73.31(9)
C32 P1 Ru1 C3 -73.20(13)
C32 P1 Ru1 C4 -5.65(13)
C32 P1 Ru1 C5 -9.54(9)
C32 P1 Ru1 C6 90.02(9)
C32 P1 Ru1 C12 171.16(9)
C33 C32 C37 C36 -1.5(3)
C33 C32 P1 C20 7.9(2)
C33 C32 P1 C26 -99.59(19)
C33 C32 P1 Ru1 133.02(17)
C33 C34 C35 C36 -0.7(4)
C34 C35 C36 C37 1.1(4)
C35 C36 C37 C32 0.0(4)
C37 C32 C33 C34 1.9(3)
C37 C32 P1 C20 -167.10(19)
C37 C32 P1 C26 85.4(2)
C37 C32 P1 Ru1 -42.0(2)
F1 C11 C12 C13 67.2(2)
F1 C11 C12 Ru1 -109.96(16)
F1 C11 N1 C6 106.27(18)
F1 C11 N1 C10 -67.9(2)
N1 C6 C7 C8 -4.7(3)
N1 C6 Ru1 C1 176.54(13)
N1 C6 Ru1 C2 -134.07(17)
N1 C6 Ru1 C3 -105.15(16)
N1 C6 Ru1 C4 -129.67(15)
N1 C6 Ru1 C5 -166.70(15)
N1 C6 Ru1 C12 -7.32(15)
N1 C6 Ru1 P1 86.12(14)
N1 C11 C12 C13 -178.45(16)
N1 C11 C12 Ru1 4.4(2)
P1 C20 C21 C22 -166.65(16)
P1 C20 C25 C24 166.39(17)
P1 C26 C27 C28 176.03(17)
P1 C26 C31 C30 -175.91(17)
P1 C32 C33 C34 -173.13(19)
P1 C32 C37 C36 173.64(18)
Ru1 C1 C2 C3 -59.86(14)
Ru1 C1 C5 C4 61.37(14)
Ru1 C2 C3 C4 -62.12(15)
Ru1 C3 C4 C5 -66.15(14)
Ru1 C4 C5 C1 -63.96(14)
Ru1 C6 C7 C8 176.19(17)
Ru1 C6 N1 C10 -174.21(16)
Ru1 C6 N1 C11 12.0(2)
Ru1 C12 C13 C14 177.77(17)
Ru1 C12 C13 C18 -6.8(3)
